data_4336251
loop_
_publ_author_name
'Tarun K. Bera'
'Ratnasabapathy G. Iyer'
'Christos D. Malliakas'
'Mercouri G. Kanatzidis'

_publ_section_title
;
 Crystalline and Glassy Phases in the Cs/Bi/As/S System
;
_journal_name_full 'Inorganic Chemistry'
_journal_page_first 11370
_journal_page_last 11376
_journal_paper_doi 10.1021/ic4016542
_journal_volume 52
_journal_year 2013
_chemical_formula_sum 'As4 Bi2 Cs6 S16'
_chemical_formula_weight 2028.06
_chemical_name_systematic
; 
 ? 
;
_space_group_IT_number 14
_symmetry_cell_setting monoclinic
_symmetry_space_group_name_Hall '-P 2ybc'
_symmetry_space_group_name_H-M 'P 1 21/c 1'
_atom_sites_solution_hydrogens 'no H atoms'
_atom_sites_solution_primary direct
_atom_sites_solution_secondary difmap
_audit_creation_method SHELXL-97
_cell_angle_alpha 90.00
_cell_angle_beta 110.890(2)
_cell_angle_gamma 90.00
_cell_formula_units_Z 4
_cell_length_a 26.9011(8)
_cell_length_b 7.09290(10)
_cell_length_c 19.2003(5)
_cell_measurement_reflns_used 49634
_cell_measurement_temperature 100
_cell_measurement_theta_max 29.26
_cell_measurement_theta_min 2.12
_cell_volume 3422.73(15)
_computing_cell_refinement X-area
_computing_data_collection X-area
_computing_data_reduction X-area
_computing_molecular_graphics Diamond
_computing_structure_refinement 'SHELXL-97 (Sheldrick, 1997)'
_computing_structure_solution 'SHELXS-97 (Sheldrick, 1990)'
_diffrn_ambient_temperature 100
_diffrn_measured_fraction_theta_full 0.987
_diffrn_measured_fraction_theta_max 0.987
_diffrn_measurement_device_type IPDS2
_diffrn_measurement_method 'profile data from \w scan'
_diffrn_radiation_monochromator graphite
_diffrn_radiation_source 'fine-focus sealed tube'
_diffrn_radiation_type MoK\a
_diffrn_radiation_wavelength 0.71069
_diffrn_reflns_av_R_equivalents 0.0723
_diffrn_reflns_av_sigmaI/netI 0.0372
_diffrn_reflns_limit_h_max 36
_diffrn_reflns_limit_h_min -36
_diffrn_reflns_limit_k_max 9
_diffrn_reflns_limit_k_min -9
_diffrn_reflns_limit_l_max 26
_diffrn_reflns_limit_l_min -26
_diffrn_reflns_number 49634
_diffrn_reflns_theta_full 29.26
_diffrn_reflns_theta_max 29.26
_diffrn_reflns_theta_min 2.12
_exptl_absorpt_coefficient_mu 21.371
_exptl_absorpt_correction_T_max 0.6902
_exptl_absorpt_correction_T_min 0.0664
_exptl_absorpt_correction_type numerical
_exptl_absorpt_process_details XRED32
_exptl_crystal_colour yellow
_exptl_crystal_density_diffrn 3.936
_exptl_crystal_density_meas 3.936
_exptl_crystal_description needle
_exptl_crystal_F_000 3536
_exptl_crystal_size_max 0.25
_exptl_crystal_size_mid 0.14
_exptl_crystal_size_min 0.07
_refine_diff_density_max 3.712
_refine_diff_density_min -4.780
_refine_diff_density_rms 0.370
_refine_ls_extinction_coef 0.000173(5)
_refine_ls_extinction_expression Fc^*^=kFc[1+0.001xFc^2^\l^3^/sin(2\q)]^-1/4^
_refine_ls_extinction_method SHELXL
_refine_ls_goodness_of_fit_ref 1.058
_refine_ls_hydrogen_treatment none
_refine_ls_matrix_type full
_refine_ls_number_parameters 262
_refine_ls_number_reflns 9210
_refine_ls_number_restraints 6
_refine_ls_restrained_S_all 1.058
_refine_ls_R_factor_all 0.0429
_refine_ls_R_factor_gt 0.0389
_refine_ls_shift/su_max 0.095
_refine_ls_shift/su_mean 0.017
_refine_ls_structure_factor_coef Fsqd
_refine_ls_weighting_details 'calc w=1/[\s^2^(Fo^2^)+(0.0237P)^2^+94.3642P] where P=(Fo^2^+2Fc^2^)/3'
_refine_ls_weighting_scheme calc
_refine_ls_wR_factor_gt 0.0838
_refine_ls_wR_factor_ref 0.0855
_reflns_number_gt 8609
_reflns_number_total 9210
_reflns_threshold_expression >2sigma(I)
_cod_data_source_file ic4016542_si_002_1.cif
_cod_data_source_block Cs3BiAs2S8
_cod_original_cell_volume 3422.73(14)
_cod_database_code 4336251

loop_
_symmetry_equiv_pos_as_xyz
'x, y, z'
'-x, y+1/2, -z+1/2'
'-x, -y, -z'
'x, -y-1/2, z-1/2'

loop_
_atom_site_label
_atom_site_type_symbol
_atom_site_fract_x
_atom_site_fract_y
_atom_site_fract_z
_atom_site_U_iso_or_equiv
_atom_site_adp_type
_atom_site_occupancy
_atom_site_symmetry_multiplicity
_atom_site_calc_flag
_atom_site_refinement_flags
Bi1A Bi 0.946946(6) 0.81860(2) 0.179136(9) 0.00872(4) Uani 0.9335(3) 1 d P
Bi1B Bi 0.94696(9) 0.6782(4) 0.18050(12) 0.00872(4) Uani 0.07 1 d P
Bi2A Bi 0.553112(6) 0.81468(3) 0.232106(9) 0.00938(4) Uani 0.9335(3) 1 d P
Bi2B Bi 0.55328(9) 0.6829(4) 0.23104(13) 0.00938(4) Uani 0.07 1 d P
Cs1 Cs 0.282580(8) 0.74816(4) 0.200841(13) 0.00812(5) Uani 1 1 d .
Cs2 Cs 0.781706(10) 0.25740(4) 0.080907(15) 0.01226(6) Uani 1 1 d .
Cs3 Cs 0.068068(11) 0.73343(4) 0.020250(15) 0.01813(7) Uani 1 1 d .
Cs4 Cs 0.184608(10) 0.23814(4) 0.216398(14) 0.01307(6) Uani 1 1 d .
Cs5 Cs 0.316557(12) 0.23434(5) 0.032121(17) 0.01808(7) Uani 1 1 d .
Cs6 Cs 0.568536(10) 0.26267(4) 0.049060(15) 0.01129(6) Uani 1 1 d .
As1 As 0.085331(16) 0.71178(6) 0.23060(2) 0.00958(10) Uani 1 1 d .
As2 As 0.842256(15) 0.75615(6) 0.00641(2) 0.00734(9) Uani 1 1 d .
As3 As 0.655336(15) 0.75368(6) 0.16058(2) 0.00675(9) Uani 1 1 d .
As4 As 0.414762(16) 0.70862(7) 0.14510(2) 0.01020(10) Uani 1 1 d .
S1 S 0.08006(4) 0.67547(16) 0.34238(6) 0.0120(2) Uani 1 1 d .
S2 S 0.83600(4) 0.7405(2) 0.11585(6) 0.0188(3) Uani 1 1 d .
S3 S 0.04328(4) 0.97278(17) 0.18576(6) 0.0130(3) Uani 1 1 d .
S4 S 0.68769(4) 0.50658(17) 0.13266(6) 0.0133(3) Uani 1 1 d .
S5 S 0.93129(4) 0.77565(18) 0.03507(6) 0.0133(3) Uani 1 1 d .
S6 S 0.04227(5) 0.47115(18) 0.17156(6) 0.0163(3) Uani 1 1 d .
S7 S 0.16267(4) 0.73500(17) 0.22998(5) 0.0112(2) Uani 1 1 d .
S8 S 0.81271(4) 0.50819(16) 0.94372(6) 0.0125(3) Uani 1 1 d .
S9 S 0.66376(4) 0.73928(16) 0.27901(5) 0.00783(19) Uani 1 1 d U
S10 S 0.69061(4) 0.00087(17) 0.13720(6) 0.0131(3) Uani 1 1 d .
S11 S 0.56898(4) 0.76977(18) 0.10414(6) 0.0116(3) Uani 1 1 d .
S12 S 0.80921(4) 0.00431(16) 0.94639(6) 0.0134(3) Uani 1 1 d .
S13 S 0.33669(5) 0.73164(19) 0.06455(7) 0.0161(3) Uani 1 1 d .
S14 S 0.45639(4) 0.96858(17) 0.14227(7) 0.0139(3) Uani 1 1 d .
S15 S 0.45737(5) 0.46724(18) 0.12861(6) 0.0161(3) Uani 1 1 d .
S16 S 0.41967(4) 0.67303(17) 0.26256(6) 0.0120(2) Uani 1 1 d .

loop_
_atom_site_aniso_label
_atom_site_aniso_U_11
_atom_site_aniso_U_22
_atom_site_aniso_U_33
_atom_site_aniso_U_23
_atom_site_aniso_U_13
_atom_site_aniso_U_12
Bi1A 0.01031(6) 0.00791(7) 0.00770(6) -0.00091(5) 0.00291(4) -0.00003(6)
Bi1B 0.01031(6) 0.00791(7) 0.00770(6) -0.00091(5) 0.00291(4) -0.00003(6)
Bi2A 0.01012(6) 0.00914(7) 0.00946(6) -0.00094(6) 0.00422(5) -0.00004(6)
Bi2B 0.01012(6) 0.00914(7) 0.00946(6) -0.00094(6) 0.00422(5) -0.00004(6)
Cs1 0.00665(7) 0.01064(10) 0.00887(8) 0.00073(8) 0.00496(6) 0.00086(8)
Cs2 0.00995(9) 0.01439(12) 0.01372(10) -0.00020(10) 0.00578(7) 0.00065(9)
Cs3 0.02521(11) 0.01557(13) 0.01666(10) 0.00255(10) 0.01121(8) -0.00010(11)
Cs4 0.01996(9) 0.01221(11) 0.00973(9) 0.00115(9) 0.00860(7) 0.00255(9)
Cs5 0.02613(12) 0.01563(13) 0.01360(11) -0.00045(10) 0.00847(9) -0.00120(11)
Cs6 0.01022(9) 0.01376(12) 0.00762(10) -0.00013(9) 0.00041(7) -0.00020(9)
As1 0.00846(14) 0.0138(2) 0.00692(15) 0.00136(15) 0.00335(11) 0.00018(14)
As2 0.00919(13) 0.00699(17) 0.00710(14) -0.00102(14) 0.00445(11) 0.00128(14)
As3 0.00449(13) 0.00867(18) 0.00728(15) 0.00087(14) 0.00233(11) 0.00113(14)
As4 0.00965(15) 0.01112(19) 0.00994(16) -0.00121(15) 0.00362(12) -0.00026(15)
S1 0.0164(4) 0.0105(4) 0.0105(4) 0.0019(4) 0.0065(3) -0.0013(4)
S2 0.0199(4) 0.0265(6) 0.0145(4) -0.0033(4) 0.0116(3) -0.0087(4)
S3 0.0116(4) 0.0133(5) 0.0121(4) -0.0004(4) 0.0018(3) -0.0001(4)
S4 0.0136(4) 0.0140(5) 0.0141(4) -0.0009(4) 0.0073(3) -0.0022(4)
S5 0.0119(3) 0.0189(5) 0.0111(4) -0.0010(4) 0.0064(3) -0.0003(4)
S6 0.0199(4) 0.0150(5) 0.0133(4) 0.0015(4) 0.0052(3) -0.0054(4)
S7 0.0048(3) 0.0197(5) 0.0097(3) 0.0024(4) 0.0035(3) -0.0019(4)
S8 0.0184(4) 0.0083(4) 0.0093(4) -0.0044(4) 0.0030(3) -0.0054(4)
S9 0.0080(3) 0.0095(3) 0.0061(3) -0.0005(3) 0.0026(2) 0.0017(3)
S10 0.0152(4) 0.0106(5) 0.0153(4) -0.0009(4) 0.0078(3) -0.0005(4)
S11 0.0074(3) 0.0192(5) 0.0087(4) -0.0012(4) 0.0034(3) 0.0006(4)
S12 0.0184(4) 0.0077(5) 0.0118(4) 0.0041(4) 0.0027(3) 0.0062(4)
S13 0.0148(4) 0.0178(5) 0.0116(4) -0.0010(4) -0.0004(3) -0.0017(4)
S14 0.0115(4) 0.0117(5) 0.0169(4) -0.0019(4) 0.0031(3) -0.0012(4)
S15 0.0220(4) 0.0163(5) 0.0133(4) 0.0052(4) 0.0101(3) 0.0065(4)
S16 0.0136(4) 0.0126(5) 0.0099(4) -0.0001(4) 0.0040(3) 0.0032(4)

loop_
_atom_type_symbol
_atom_type_description
_atom_type_scat_dispersion_real
_atom_type_scat_dispersion_imag
_atom_type_scat_source
Cs Cs -0.3680 2.1192 'International Tables Vol C Tables 4.2.6.8 and 6.1.1.4'
Bi Bi -4.1077 10.2566 'International Tables Vol C Tables 4.2.6.8 and 6.1.1.4'
As As 0.0499 2.0058 'International Tables Vol C Tables 4.2.6.8 and 6.1.1.4'
S S 0.1246 0.1234 'International Tables Vol C Tables 4.2.6.8 and 6.1.1.4'

loop_
_geom_angle_atom_site_label_1
_geom_angle_atom_site_label_2
_geom_angle_atom_site_label_3
_geom_angle
_geom_angle_site_symmetry_1
_geom_angle_site_symmetry_3
Bi1B Bi1A S1 164.90(12) . 2_655
Bi1B Bi1A S5 84.92(14) . .
S1 Bi1A S5 90.83(4) 2_655 .
Bi1B Bi1A S3 113.67(14) . 1_655
S1 Bi1A S3 80.14(3) 2_655 1_655
S5 Bi1A S3 83.79(3) . 1_655
Bi1B Bi1A S2 78.88(13) . .
S1 Bi1A S2 86.06(4) 2_655 .
S5 Bi1A S2 77.34(3) . .
S3 Bi1A S2 156.42(3) 1_655 .
Bi1B Bi1A S6 109.79(14) . 2_655
S1 Bi1A S6 74.20(3) 2_655 2_655
S5 Bi1A S6 165.00(4) . 2_655
S3 Bi1A S6 92.51(3) 1_655 2_655
S2 Bi1A S6 102.06(4) . 2_655
Bi1B Bi1A Cs4 81.95(15) . 2_655
S1 Bi1A Cs4 88.62(3) 2_655 2_655
S5 Bi1A Cs4 124.55(2) . 2_655
S3 Bi1A Cs4 149.85(2) 1_655 2_655
S2 Bi1A Cs4 47.30(2) . 2_655
S6 Bi1A Cs4 57.42(2) 2_655 2_655
Bi1A Bi1B S5 74.00(13) . .
Bi1A Bi1B S2 80.90(13) . .
S5 Bi1B S2 76.13(6) . .
Bi1A Bi1B S3 121.87(17) . 2_645
S5 Bi1B S3 163.94(10) . 2_645
S2 Bi1B S3 102.51(9) . 2_645
Bi1A Bi1B S6 118.56(17) . 1_655
S5 Bi1B S6 83.71(8) . 1_655
S2 Bi1B S6 146.88(9) . 1_655
S3 Bi1B S6 89.74(7) 2_645 1_655
Bi1A Bi1B Cs4 85.80(15) . 2_655
S5 Bi1B Cs4 122.89(7) . 2_655
S2 Bi1B Cs4 47.81(5) . 2_655
S3 Bi1B Cs4 60.54(5) 2_645 2_655
S6 Bi1B Cs4 149.48(8) 1_655 2_655
Bi1A Bi1B Cs3 126.55(16) . 3_665
S5 Bi1B Cs3 52.62(5) . 3_665
S2 Bi1B Cs3 88.21(6) . 3_665
S3 Bi1B Cs3 111.58(7) 2_645 3_665
S6 Bi1B Cs3 58.70(5) 1_655 3_665
Cs4 Bi1B Cs3 123.08(5) 2_655 3_665
Bi2B Bi2A S16 163.96(15) . 2_655
Bi2B Bi2A S11 81.74(17) . .
S16 Bi2A S11 91.00(4) 2_655 .
Bi2B Bi2A S14 112.92(13) . .
S16 Bi2A S14 80.28(3) 2_655 .
S11 Bi2A S14 84.08(4) . .
Bi2B Bi2A S9 78.80(14) . .
S16 Bi2A S9 85.64(3) 2_655 .
S11 Bi2A S9 76.98(3) . .
S14 Bi2A S9 156.15(4) . .
Bi2B Bi2A S15 112.59(16) . 2_655
S16 Bi2A S15 74.33(4) 2_655 2_655
S11 Bi2A S15 165.32(4) . 2_655
S14 Bi2A S15 92.69(3) . 2_655
S9 Bi2A S15 101.96(3) . 2_655
Bi2B Bi2A Cs5 83.77(13) . 2_655
S16 Bi2A Cs5 88.73(2) 2_655 2_655
S11 Bi2A Cs5 124.68(2) . 2_655
S14 Bi2A Cs5 149.58(3) . 2_655
S9 Bi2A Cs5 47.84(2) . 2_655
S15 Bi2A Cs5 56.94(2) 2_655 2_655
Bi2A Bi2B S11 78.13(16) . .
Bi2A Bi2B S9 82.14(14) . .
S11 Bi2B S9 76.98(8) . .
Bi2A Bi2B S14 119.56(19) . 2_645
S11 Bi2B S14 162.07(11) . 2_645
S9 Bi2B S14 101.33(7) . 2_645
Bi2A Bi2B S15 120.50(15) . .
S11 Bi2B S15 84.29(7) . .
S9 Bi2B S15 146.96(11) . .
S14 Bi2B S15 88.29(8) 2_645 .
Bi2A Bi2B Cs5 84.73(13) . 2_655
S11 Bi2B Cs5 124.07(7) . 2_655
S9 Bi2B Cs5 47.92(4) . 2_655
S14 Bi2B Cs5 59.57(4) 2_645 2_655
S15 Bi2B Cs5 147.09(8) . 2_655
Bi2A Bi2B Cs6 130.53(18) . .
S11 Bi2B Cs6 52.46(5) . .
S9 Bi2B Cs6 88.37(7) . .
S14 Bi2B Cs6 109.91(7) 2_645 .
S15 Bi2B Cs6 58.75(5) . .
Cs5 Bi2B Cs6 122.57(5) 2_655 .
S10 Cs1 S13 132.04(3) 2_655 .
S10 Cs1 S7 75.27(3) 2_655 .
S13 Cs1 S7 142.85(2) . .
S10 Cs1 S16 75.99(3) 2_655 .
S13 Cs1 S16 64.40(3) . .
S7 Cs1 S16 150.80(3) . .
S10 Cs1 S12 148.65(3) 2_655 3_666
S13 Cs1 S12 76.63(3) . 3_666
S7 Cs1 S12 73.38(3) . 3_666
S16 Cs1 S12 135.11(3) . 3_666
S10 Cs1 S4 62.28(3) 2_655 2_655
S13 Cs1 S4 133.77(3) . 2_655
S7 Cs1 S4 77.91(3) . 2_655
S16 Cs1 S4 84.30(3) . 2_655
S12 Cs1 S4 109.84(3) 3_666 2_655
S10 Cs1 S8 108.01(3) 2_655 3_666
S13 Cs1 S8 76.65(3) . 3_666
S7 Cs1 S8 69.94(3) . 3_666
S16 Cs1 S8 124.79(3) . 3_666
S12 Cs1 S8 61.16(3) 3_666 3_666
S4 Cs1 S8 147.85(3) 2_655 3_666
S10 Cs1 S9 115.85(2) 2_655 2_655
S13 Cs1 S9 81.78(3) . 2_655
S7 Cs1 S9 110.84(3) . 2_655
S16 Cs1 S9 77.57(2) . 2_655
S12 Cs1 S9 75.57(2) 3_666 2_655
S4 Cs1 S9 57.76(3) 2_655 2_655
S8 Cs1 S9 134.87(2) 3_666 2_655
S10 Cs1 S9 58.53(3) 2_655 2_645
S13 Cs1 S9 78.37(3) . 2_645
S7 Cs1 S9 107.18(3) . 2_645
S16 Cs1 S9 60.68(2) . 2_645
S12 Cs1 S9 133.11(2) 3_666 2_645
S4 Cs1 S9 116.14(2) 2_655 2_645
S8 Cs1 S9 74.82(2) 3_666 2_645
S9 Cs1 S9 138.17(3) 2_655 2_645
S10 Cs1 As4 106.45(2) 2_655 .
S13 Cs1 As4 31.437(18) . .
S7 Cs1 As4 172.18(2) . .
S16 Cs1 As4 33.11(2) . .
S12 Cs1 As4 104.69(2) 3_666 .
S4 Cs1 As4 109.73(2) 2_655 .
S8 Cs1 As4 102.41(2) 3_666 .
S9 Cs1 As4 75.532(19) 2_655 .
S9 Cs1 As4 68.351(18) 2_645 .
S10 Cs1 As3 28.42(2) 2_655 2_645
S13 Cs1 As3 105.34(2) . 2_645
S7 Cs1 As3 93.20(2) . 2_645
S16 Cs1 As3 62.69(2) . 2_645
S12 Cs1 As3 154.84(2) 3_666 2_645
S4 Cs1 As3 87.20(2) 2_655 2_645
S8 Cs1 As3 94.48(2) 3_666 2_645
S9 Cs1 As3 129.563(15) 2_655 2_645
S9 Cs1 As3 30.367(17) 2_645 2_645
As4 Cs1 As3 85.676(10) . 2_645
S10 Cs1 Cs4 106.18(2) 2_655 1_565
S13 Cs1 Cs4 120.24(2) . 1_565
S7 Cs1 Cs4 53.18(2) . 1_565
S16 Cs1 Cs4 132.71(2) . 1_565
S12 Cs1 Cs4 52.77(2) 3_666 1_565
S4 Cs1 Cs4 58.602(18) 2_655 1_565
S8 Cs1 Cs4 100.01(2) 3_666 1_565
S9 Cs1 Cs4 58.644(17) 2_655 1_565
S9 Cs1 Cs4 159.553(19) 2_645 1_565
As4 Cs1 Cs4 131.848(10) . 1_565
As3 Cs1 Cs4 134.174(10) 2_645 1_565
S7 Cs2 S13 143.40(3) 2_645 3_665
S7 Cs2 S12 130.34(3) 2_645 1_554
S13 Cs2 S12 77.56(3) 3_665 1_554
S7 Cs2 S4 78.95(3) 2_645 .
S13 Cs2 S4 70.30(3) 3_665 .
S12 Cs2 S4 147.85(2) 1_554 .
S7 Cs2 S8 133.75(3) 2_645 1_554
S13 Cs2 S8 77.09(3) 3_665 1_554
S12 Cs2 S8 61.90(3) 1_554 1_554
S4 Cs2 S8 110.18(3) . 1_554
S7 Cs2 S10 74.77(3) 2_645 .
S13 Cs2 S10 73.36(3) 3_665 .
S12 Cs2 S10 108.73(3) 1_554 .
S4 Cs2 S10 61.43(3) . .
S8 Cs2 S10 150.36(2) 1_554 .
S7 Cs2 S1 63.22(3) 2_645 2_645
S13 Cs2 S1 152.22(3) 3_665 2_645
S12 Cs2 S1 75.53(3) 1_554 2_645
S4 Cs2 S1 136.42(3) . 2_645
S8 Cs2 S1 84.25(3) 1_554 2_645
S10 Cs2 S1 122.21(3) . 2_645
S7 Cs2 S2 81.63(3) 2_645 .
S13 Cs2 S2 108.75(3) 3_665 .
S12 Cs2 S2 116.38(3) 1_554 .
S4 Cs2 S2 76.07(3) . .
S8 Cs2 S2 58.83(3) 1_554 .
S10 Cs2 S2 134.28(3) . .
S1 Cs2 S2 77.70(3) 2_645 .
S7 Cs2 S2 77.18(3) 2_645 1_545
S13 Cs2 S2 110.15(3) 3_665 1_545
S12 Cs2 S2 58.15(3) 1_554 1_545
S4 Cs2 S2 133.32(3) . 1_545
S8 Cs2 S2 115.37(3) 1_554 1_545
S10 Cs2 S2 73.81(3) . 1_545
S1 Cs2 S2 60.04(2) 2_645 1_545
S2 Cs2 S2 137.64(3) . 1_545
S7 Cs2 As1 30.655(19) 2_645 2_645
S13 Cs2 As1 173.26(3) 3_665 2_645
S12 Cs2 As1 105.592(19) 1_554 2_645
S4 Cs2 As1 106.280(18) . 2_645
S8 Cs2 As1 109.652(19) 1_554 2_645
S10 Cs2 As1 99.918(18) . 2_645
S1 Cs2 As1 32.74(2) 2_645 2_645
S2 Cs2 As1 75.427(18) . 2_645
S2 Cs2 As1 67.641(17) 1_545 2_645
S7 Cs2 As2 108.39(2) 2_645 .
S13 Cs2 As2 93.56(2) 3_665 .
S12 Cs2 As2 88.36(2) 1_554 .
S4 Cs2 As2 94.35(2) . .
S8 Cs2 As2 28.902(19) 1_554 .
S10 Cs2 As2 155.01(2) . .
S1 Cs2 As2 78.95(2) 2_645 .
S2 Cs2 As2 29.94(2) . .
S2 Cs2 As2 131.16(2) 1_545 .
As1 Cs2 As2 92.491(9) 2_645 .
S7 Cs2 As2 103.80(2) 2_645 1_545
S13 Cs2 As2 95.69(2) 3_665 1_545
S12 Cs2 As2 28.515(19) 1_554 1_545
S4 Cs2 As2 153.59(2) . 1_545
S8 Cs2 As2 87.17(2) 1_554 1_545
S10 Cs2 As2 93.54(2) . 1_545
S1 Cs2 As2 62.663(19) 2_645 1_545
S2 Cs2 As2 130.30(2) . 1_545
S2 Cs2 As2 29.793(19) 1_545 1_545
As1 Cs2 As2 85.108(9) 2_645 1_545
As2 Cs2 As2 109.163(12) . 1_545
S8 Cs3 S1 83.63(3) 3_666 4_575
S8 Cs3 S12 60.22(3) 3_666 3_666
S1 Cs3 S12 72.12(3) 4_575 3_666
S8 Cs3 S5 115.39(3) 3_666 3_675
S1 Cs3 S5 62.65(3) 4_575 3_675
S12 Cs3 S5 57.63(2) 3_666 3_675
S8 Cs3 S6 90.79(3) 3_666 .
S1 Cs3 S6 159.33(3) 4_575 .
S12 Cs3 S6 121.89(3) 3_666 .
S5 Cs3 S6 136.71(3) 3_675 .
S8 Cs3 S5 59.16(2) 3_666 3_665
S1 Cs3 S5 83.89(3) 4_575 3_665
S12 Cs3 S5 116.38(3) 3_666 3_665
S5 Cs3 S5 146.46(3) 3_675 3_665
S6 Cs3 S5 76.20(3) . 3_665
S8 Cs3 S5 150.63(3) 3_666 1_455
S1 Cs3 S5 118.24(2) 4_575 1_455
S12 Cs3 S5 141.95(3) 3_666 1_455
S5 Cs3 S5 92.97(3) 3_675 1_455
S6 Cs3 S5 61.68(3) . 1_455
S5 Cs3 S5 101.45(2) 3_665 1_455
S8 Cs3 S3 118.01(2) 3_666 .
S1 Cs3 S3 143.22(3) 4_575 .
S12 Cs3 S3 92.43(3) 3_666 .
S5 Cs3 S3 80.79(3) 3_675 .
S6 Cs3 S3 56.10(3) . .
S5 Cs3 S3 132.27(3) 3_665 .
S5 Cs3 S3 56.53(2) 1_455 .
S8 Cs3 As1 90.79(2) 3_666 .
S1 Cs3 As1 166.19(2) 4_575 .
S12 Cs3 As1 94.14(2) 3_666 .
S5 Cs3 As1 109.17(2) 3_675 .
S6 Cs3 As1 32.604(19) . .
S5 Cs3 As1 104.09(2) 3_665 .
S5 Cs3 As1 71.741(17) 1_455 .
S3 Cs3 As1 32.608(18) . .
S8 Cs3 S7 65.35(2) 3_666 .
S1 Cs3 S7 136.75(2) 4_575 .
S12 Cs3 S7 66.57(3) 3_666 .
S5 Cs3 S7 103.17(2) 3_675 .
S6 Cs3 S7 55.44(2) . .
S5 Cs3 S7 103.05(2) 3_665 .
S5 Cs3 S7 102.35(2) 1_455 .
S3 Cs3 S7 52.67(2) . .
As1 Cs3 S7 31.008(17) . .
S8 Cs3 S6 109.03(3) 3_666 3_565
S1 Cs3 S6 59.38(3) 4_575 3_565
S12 Cs3 S6 131.44(3) 3_666 3_565
S5 Cs3 S6 98.87(2) 3_675 3_565
S6 Cs3 S6 104.40(2) . 3_565
S5 Cs3 S6 58.66(2) 3_665 3_565
S5 Cs3 S6 71.58(3) 1_455 3_565
S3 Cs3 S6 127.92(3) . 3_565
As1 Cs3 S6 134.39(2) . 3_565
S7 Cs3 S6 157.46(3) . 3_565
S8 Cs3 Bi1B 70.34(3) 3_666 3_665
S1 Cs3 Bi1B 49.41(4) 4_575 3_665
S12 Cs3 Bi1B 105.48(4) 3_666 3_665
S5 Cs3 Bi1B 111.09(4) 3_675 3_665
S6 Cs3 Bi1B 110.00(4) . 3_665
S5 Cs3 Bi1B 35.61(3) 3_665 3_665
S5 Cs3 Bi1B 107.78(3) 1_455 3_665
S3 Cs3 Bi1B 161.85(4) . 3_665
As1 Cs3 Bi1B 139.69(3) . 3_665
S7 Cs3 Bi1B 132.31(3) . 3_665
S6 Cs3 Bi1B 39.06(3) 3_565 3_665
S2 Cs4 S8 148.80(3) 2_645 3_666
S2 Cs4 S7 80.96(3) 2_645 .
S8 Cs4 S7 67.95(3) 3_666 .
S2 Cs4 S12 151.39(3) 2_645 3_656
S8 Cs4 S12 58.48(3) 3_666 3_656
S7 Cs4 S12 125.92(3) . 3_656
S2 Cs4 S7 81.61(3) 2_645 1_545
S8 Cs4 S7 127.34(3) 3_666 1_545
S7 Cs4 S7 156.88(4) . 1_545
S12 Cs4 S7 69.82(3) 3_656 1_545
S2 Cs4 S6 74.79(3) 2_645 .
S8 Cs4 S6 85.29(3) 3_666 .
S7 Cs4 S6 55.80(2) . .
S12 Cs4 S6 110.35(2) 3_656 .
S7 Cs4 S6 104.77(2) 1_545 .
S2 Cs4 S4 72.95(3) 2_645 2_645
S8 Cs4 S4 123.80(3) 3_666 2_645
S7 Cs4 S4 118.25(2) . 2_645
S12 Cs4 S4 98.01(3) 3_656 2_645
S7 Cs4 S4 70.30(2) 1_545 2_645
S6 Cs4 S4 147.73(3) . 2_645
S2 Cs4 S10 73.47(3) 2_645 2_655
S8 Cs4 S10 95.78(2) 3_666 2_655
S7 Cs4 S10 67.04(2) . 2_655
S12 Cs4 S10 122.94(3) 3_656 2_655
S7 Cs4 S10 121.63(2) 1_545 2_655
S6 Cs4 S10 117.53(3) . 2_655
S4 Cs4 S10 52.26(2) 2_645 2_655
S2 Cs4 S9 118.34(2) 2_645 2_645
S8 Cs4 S9 71.91(2) 3_666 2_645
S7 Cs4 S9 100.75(2) . 2_645
S12 Cs4 S9 70.36(2) 3_656 2_645
S7 Cs4 S9 100.85(2) 1_545 2_645
S6 Cs4 S9 152.83(3) . 2_645
S4 Cs4 S9 51.89(2) 2_645 2_645
S10 Cs4 S9 52.81(2) 2_655 2_645
S2 Cs4 As2 161.83(2) 2_645 3_665
S8 Cs4 As2 31.283(19) 3_666 3_665
S7 Cs4 As2 95.397(19) . 3_665
S12 Cs4 As2 31.228(19) 3_656 3_665
S7 Cs4 As2 96.446(19) 1_545 3_665
S6 Cs4 As2 88.393(19) . 3_665
S4 Cs4 As2 123.57(2) 2_645 3_665
S10 Cs4 As2 121.64(2) 2_655 3_665
S9 Cs4 As2 79.810(16) 2_645 3_665
S2 Cs4 S3 71.75(3) 2_645 1_545
S8 Cs4 S3 114.16(2) 3_666 1_545
S7 Cs4 S3 107.03(2) . 1_545
S12 Cs4 S3 89.07(3) 3_656 1_545
S7 Cs4 S3 52.67(2) 1_545 1_545
S6 Cs4 S3 52.12(2) . 1_545
S4 Cs4 S3 115.58(2) 2_645 1_545
S10 Cs4 S3 145.22(3) 2_655 1_545
S9 Cs4 S3 151.79(2) 2_645 1_545
As2 Cs4 S3 92.621(18) 3_665 1_545
S2 Cs4 As3 86.994(19) 2_645 2_645
S8 Cs4 As3 98.17(2) 3_666 2_645
S7 Cs4 As3 95.591(16) . 2_645
S12 Cs4 As3 98.49(2) 3_656 2_645
S7 Cs4 As3 98.541(16) 1_545 2_645
S6 Cs4 As3 147.670(19) . 2_645
S4 Cs4 As3 30.198(18) 2_645 2_645
S10 Cs4 As3 30.258(18) 2_655 2_645
S9 Cs4 As3 31.366(16) 2_645 2_645
As2 Cs4 As3 111.123(11) 3_665 2_645
S3 Cs4 As3 145.534(18) 1_545 2_645
S9 Cs5 S13 81.46(3) 2_645 .
S9 Cs5 S10 152.54(3) 2_645 3_655
S13 Cs5 S10 124.65(3) . 3_655
S9 Cs5 S4 148.40(3) 2_645 3_665
S13 Cs5 S4 66.99(3) . 3_665
S10 Cs5 S4 58.10(3) 3_655 3_665
S9 Cs5 S13 82.69(3) 2_645 1_545
S13 Cs5 S13 158.80(3) . 1_545
S10 Cs5 S13 69.87(3) 3_655 1_545
S4 Cs5 S13 127.19(3) 3_665 1_545
S9 Cs5 S12 73.23(2) 2_645 3_656
S13 Cs5 S12 119.13(3) . 3_656
S10 Cs5 S12 97.14(3) 3_655 3_656
S4 Cs5 S12 123.30(2) 3_665 3_656
S13 Cs5 S12 68.92(3) 1_545 3_656
S9 Cs5 S15 75.02(3) 2_645 .
S13 Cs5 S15 56.34(3) . .
S10 Cs5 S15 110.63(3) 3_655 .
S4 Cs5 S15 85.62(2) 3_665 .
S13 Cs5 S15 105.78(3) 1_545 .
S12 Cs5 S15 148.23(3) 3_656 .
S9 Cs5 As3 161.632(19) 2_645 3_665
S13 Cs5 As3 94.15(2) . 3_665
S10 Cs5 As3 31.55(2) 3_655 3_665
S4 Cs5 As3 31.41(2) 3_665 3_665
S13 Cs5 As3 96.48(2) 1_545 3_665
S12 Cs5 As3 123.702(19) 3_656 3_665
S15 Cs5 As3 87.66(2) . 3_665
S9 Cs5 S14 72.12(3) 2_645 1_545
S13 Cs5 S14 108.14(2) . 1_545
S10 Cs5 S14 89.80(3) 3_655 1_545
S4 Cs5 S14 115.13(3) 3_665 1_545
S13 Cs5 S14 53.17(2) 1_545 1_545
S12 Cs5 S14 114.65(3) 3_656 1_545
S15 Cs5 S14 52.62(2) . 1_545
As3 Cs5 S14 92.62(2) 3_665 1_545
S9 Cs5 As2 87.075(19) 2_645 3_665
S13 Cs5 As2 95.68(2) . 3_665
S10 Cs5 As2 97.409(19) 3_655 3_665
S4 Cs5 As2 97.391(19) 3_665 3_665
S13 Cs5 As2 97.49(2) 1_545 3_665
S12 Cs5 As2 30.637(17) 3_656 3_665
S15 Cs5 As2 148.24(2) . 3_665
As3 Cs5 As2 111.168(10) 3_665 3_665
S14 Cs5 As2 145.07(2) 1_545 3_665
S9 Cs5 S2 117.90(3) 2_645 3_665
S13 Cs5 S2 97.46(3) . 3_665
S10 Cs5 S2 71.00(3) 3_655 3_665
S4 Cs5 S2 70.07(2) 3_665 3_665
S13 Cs5 S2 102.37(3) 1_545 3_665
S12 Cs5 S2 53.31(2) 3_656 3_665
S15 Cs5 S2 150.42(3) . 3_665
As3 Cs5 S2 80.28(2) 3_665 3_665
S14 Cs5 S2 153.90(3) 1_545 3_665
As2 Cs5 S2 30.896(19) 3_665 3_665
S9 Cs5 S8 72.36(2) 2_645 3_666
S13 Cs5 S8 67.92(3) . 3_666
S10 Cs5 S8 122.33(2) 3_655 3_666
S4 Cs5 S8 96.25(3) 3_665 3_666
S13 Cs5 S8 119.96(3) 1_545 3_666
S12 Cs5 S8 51.95(2) 3_656 3_666
S15 Cs5 S8 118.20(3) . 3_666
As3 Cs5 S8 122.598(18) 3_665 3_666
S14 Cs5 S8 144.44(3) 1_545 3_666
As2 Cs5 S8 30.081(16) 3_665 3_666
S2 Cs5 S8 51.36(2) 3_665 3_666
S4 Cs6 S16 83.52(3) . 2_645
S4 Cs6 S10 60.55(3) . .
S16 Cs6 S10 72.39(3) 2_645 .
S4 Cs6 S11 115.72(2) . 1_545
S16 Cs6 S11 63.03(3) 2_645 1_545
S10 Cs6 S11 57.67(2) . 1_545
S4 Cs6 S11 58.96(2) . .
S16 Cs6 S11 83.97(3) 2_645 .
S10 Cs6 S11 116.67(2) . .
S11 Cs6 S11 146.91(4) 1_545 .
S4 Cs6 S15 90.42(3) . 3_665
S16 Cs6 S15 158.62(3) 2_645 3_665
S10 Cs6 S15 121.97(3) . 3_665
S11 Cs6 S15 137.06(3) 1_545 3_665
S11 Cs6 S15 75.38(3) . 3_665
S4 Cs6 S11 149.49(3) . 3_665
S16 Cs6 S11 118.69(3) 2_645 3_665
S10 Cs6 S11 142.67(3) . 3_665
S11 Cs6 S11 93.87(2) 1_545 3_665
S11 Cs6 S11 100.35(2) . 3_665
S15 Cs6 S11 61.10(3) 3_665 3_665
S4 Cs6 S14 117.91(3) . 3_665
S16 Cs6 S14 144.18(3) 2_645 3_665
S10 Cs6 S14 92.73(3) . 3_665
S11 Cs6 S14 81.38(3) 1_545 3_665
S11 Cs6 S14 131.21(3) . 3_665
S15 Cs6 S14 55.86(3) 3_665 3_665
S11 Cs6 S14 56.63(2) 3_665 3_665
S4 Cs6 S13 64.90(3) . 3_665
S16 Cs6 S13 136.70(2) 2_645 3_665
S10 Cs6 S13 66.57(3) . 3_665
S11 Cs6 S13 103.68(3) 1_545 3_665
S11 Cs6 S13 102.17(3) . 3_665
S15 Cs6 S13 55.49(3) 3_665 3_665
S11 Cs6 S13 102.49(2) 3_665 3_665
S14 Cs6 S13 53.01(2) 3_665 3_665
S4 Cs6 As4 90.79(2) . 3_665
S16 Cs6 As4 166.89(2) 2_645 3_665
S10 Cs6 As4 94.52(2) . 3_665
S11 Cs6 As4 109.63(2) 1_545 3_665
S11 Cs6 As4 103.23(2) . 3_665
S15 Cs6 As4 32.40(2) 3_665 3_665
S11 Cs6 As4 71.27(2) 3_665 3_665
S14 Cs6 As4 32.38(2) 3_665 3_665
S13 Cs6 As4 31.535(16) 3_665 3_665
S4 Cs6 S15 109.11(3) . .
S16 Cs6 S15 59.78(2) 2_645 .
S10 Cs6 S15 132.12(3) . .
S11 Cs6 S15 99.16(3) 1_545 .
S11 Cs6 S15 58.80(3) . .
S15 Cs6 S15 103.61(2) 3_665 .
S11 Cs6 S15 70.86(2) 3_665 .
S14 Cs6 S15 127.31(2) 3_665 .
S13 Cs6 S15 156.64(3) 3_665 .
As4 Cs6 S15 133.334(18) 3_665 .
S4 Cs6 As3 28.99(2) . .
S16 Cs6 As3 78.71(2) 2_645 .
S10 Cs6 As3 86.669(19) . .
S11 Cs6 As3 133.166(17) 1_545 .
S11 Cs6 As3 30.487(15) . .
S15 Cs6 As3 86.06(2) 3_665 .
S11 Cs6 As3 129.37(2) 3_665 .
S14 Cs6 As3 134.08(2) 3_665 .
S13 Cs6 As3 85.59(2) 3_665 .
As4 Cs6 As3 101.832(11) 3_665 .
S15 Cs6 As3 82.317(19) . .
S7 As1 S6 114.24(5) . .
S7 As1 S3 107.94(5) . .
S6 As1 S3 111.13(4) . .
S7 As1 S1 114.96(4) . .
S6 As1 S1 102.14(5) . .
S3 As1 S1 106.13(5) . .
S7 As1 Cs3 75.07(3) . .
S6 As1 Cs3 69.01(4) . .
S3 As1 Cs3 72.80(3) . .
S1 As1 Cs3 169.24(3) . .
S7 As1 Cs2 56.05(3) . 2_655
S6 As1 Cs2 131.82(3) . 2_655
S3 As1 Cs2 116.66(3) . 2_655
S1 As1 Cs2 59.37(3) . 2_655
Cs3 As1 Cs2 131.003(13) . 2_655
S12 As2 S8 112.40(4) 1_564 1_554
S12 As2 S2 114.02(5) 1_564 .
S8 As2 S2 111.39(5) 1_554 .
S12 As2 S5 106.50(5) 1_564 .
S8 As2 S5 109.81(5) 1_554 .
S2 As2 S5 102.04(4) . .
S12 As2 Cs5 71.18(4) 1_564 3_665
S8 As2 Cs5 75.74(3) 1_554 3_665
S2 As2 Cs5 74.80(3) . 3_665
S5 As2 Cs5 174.41(4) . 3_665
S12 As2 Cs4 62.47(4) 1_564 3_665
S8 As2 Cs4 61.44(3) 1_554 3_665
S2 As2 Cs4 166.11(3) . 3_665
S5 As2 Cs4 91.77(3) . 3_665
Cs5 As2 Cs4 91.564(9) 3_665 3_665
S12 As2 Cs2 136.21(4) 1_564 .
S8 As2 Cs2 53.32(4) 1_554 .
S2 As2 Cs2 58.12(4) . .
S5 As2 Cs2 117.28(3) . .
Cs5 As2 Cs2 65.208(9) 3_665 .
Cs4 As2 Cs2 113.990(11) 3_665 .
S12 As2 Cs2 50.75(4) 1_564 1_565
S8 As2 Cs2 139.02(4) 1_554 1_565
S2 As2 Cs2 63.70(4) . 1_565
S5 As2 Cs2 110.94(3) . 1_565
Cs5 As2 Cs2 63.582(8) 3_665 1_565
Cs4 As2 Cs2 112.897(11) 3_665 1_565
Cs2 As2 Cs2 109.163(12) . 1_565
S4 As3 S10 112.18(5) . 1_565
S4 As3 S11 112.26(5) . .
S10 As3 S11 109.20(5) 1_565 .
S4 As3 S9 108.88(4) . .
S10 As3 S9 111.59(4) 1_565 .
S11 As3 S9 102.33(4) . .
S4 As3 Cs5 63.58(3) . 3_665
S10 As3 Cs5 62.81(3) 1_565 3_665
S11 As3 Cs5 93.31(3) . 3_665
S9 As3 Cs5 164.34(3) . 3_665
S4 As3 Cs4 71.40(3) . 2_655
S10 As3 Cs4 71.76(3) 1_565 2_655
S11 As3 Cs4 174.89(4) . 2_655
S9 As3 Cs4 72.83(3) . 2_655
Cs5 As3 Cs4 91.556(11) 3_665 2_655
S4 As3 Cs6 53.29(3) . .
S10 As3 Cs6 140.17(3) 1_565 .
S11 As3 Cs6 60.33(3) . .
S9 As3 Cs6 108.23(3) . .
Cs5 As3 Cs6 78.870(10) 3_665 .
Cs4 As3 Cs6 122.322(12) 2_655 .
S4 As3 Cs1 136.11(3) . 2_655
S10 As3 Cs1 50.19(3) 1_565 2_655
S11 As3 Cs1 111.61(4) . 2_655
S9 As3 Cs1 62.09(3) . 2_655
Cs5 As3 Cs1 112.749(12) 3_665 2_655
Cs4 As3 Cs1 64.896(8) 2_655 2_655
Cs6 As3 Cs1 167.046(13) . 2_655
S13 As4 S15 113.29(5) . .
S13 As4 S14 107.56(5) . .
S15 As4 S14 111.54(5) . .
S13 As4 S16 115.62(5) . .
S15 As4 S16 102.54(5) . .
S14 As4 S16 106.10(5) . .
S13 As4 Cs6 73.87(4) . 3_665
S15 As4 Cs6 69.66(4) . 3_665
S14 As4 Cs6 72.32(4) . 3_665
S16 As4 Cs6 170.03(3) . 3_665
S13 As4 Cs1 57.10(4) . .
S15 As4 Cs1 131.01(4) . .
S14 As4 Cs1 117.08(4) . .
S16 As4 Cs1 58.90(3) . .
Cs6 As4 Cs1 130.841(11) 3_665 .
S13 As4 Cs5 55.20(4) . .
S15 As4 Cs5 64.57(3) . .
S14 As4 Cs5 150.77(4) . .
S16 As4 Cs5 102.92(3) . .
Cs6 As4 Cs5 79.681(10) 3_665 .
Cs1 As4 Cs5 75.659(10) . .
As1 S1 Bi1A 93.98(4) . 2_645
As1 S1 Cs2 87.90(4) . 2_655
Bi1A S1 Cs2 114.59(4) 2_645 2_655
As1 S1 Cs3 162.93(5) . 4_576
Bi1A S1 Cs3 102.05(4) 2_645 4_576
Cs2 S1 Cs3 90.69(2) 2_655 4_576
As2 S2 Bi1B 89.94(7) . .
As2 S2 Bi1A 88.39(4) . .
Bi1B S2 Bi1A 20.22(5) . .
As2 S2 Cs4 174.82(5) . 2_655
Bi1B S2 Cs4 94.88(6) . 2_655
Bi1A S2 Cs4 95.46(3) . 2_655
As2 S2 Cs2 91.94(4) . .
Bi1B S2 Cs2 102.82(6) . .
Bi1A S2 Cs2 123.02(4) . .
Cs4 S2 Cs2 88.87(3) 2_655 .
As2 S2 Cs2 86.51(4) . 1_565
Bi1B S2 Cs2 119.49(6) . 1_565
Bi1A S2 Cs2 99.27(4) . 1_565
Cs4 S2 Cs2 89.44(3) 2_655 1_565
Cs2 S2 Cs2 137.64(3) . 1_565
As2 S2 Cs5 74.30(3) . 3_665
Bi1B S2 Cs5 162.70(7) . 3_665
Bi1A S2 Cs5 158.47(4) . 3_665
Cs4 S2 Cs5 101.15(3) 2_655 3_665
Cs2 S2 Cs5 71.30(2) . 3_665
Cs2 S2 Cs5 67.564(19) 1_565 3_665
As1 S3 Bi1A 91.61(4) . 1_455
As1 S3 Bi1B 101.99(6) . 2_655
Bi1A S3 Bi1B 91.54(6) 1_455 2_655
As1 S3 Cs3 74.60(4) . .
Bi1A S3 Cs3 102.79(3) 1_455 .
Bi1B S3 Cs3 165.27(6) 2_655 .
As1 S3 Cs4 90.53(3) . 1_565
Bi1A S3 Cs4 173.14(4) 1_455 1_565
Bi1B S3 Cs4 81.64(5) 2_655 1_565
Cs3 S3 Cs4 84.06(3) . 1_565
As3 S4 Cs6 97.72(4) . .
As3 S4 Cs2 153.55(5) . .
Cs6 S4 Cs2 104.88(3) . .
As3 S4 Cs1 100.52(4) . 2_645
Cs6 S4 Cs1 91.92(3) . 2_645
Cs2 S4 Cs1 92.39(3) . 2_645
As3 S4 Cs5 85.02(4) . 3_665
Cs6 S4 Cs5 96.43(2) . 3_665
Cs2 S4 Cs5 79.03(3) . 3_665
Cs1 S4 Cs5 169.30(3) 2_645 3_665
As3 S4 Cs4 78.40(3) . 2_655
Cs6 S4 Cs4 162.49(4) . 2_655
Cs2 S4 Cs4 83.78(2) . 2_655
Cs1 S4 Cs4 72.278(18) 2_645 2_655
Cs5 S4 Cs4 100.19(3) 3_665 2_655
As2 S5 Bi1A 91.22(4) . .
As2 S5 Bi1B 89.84(6) . .
Bi1A S5 Bi1B 21.08(5) . .
As2 S5 Cs3 95.87(4) . 3_675
Bi1A S5 Cs3 100.26(4) . 3_675
Bi1B S5 Cs3 121.32(6) . 3_675
As2 S5 Cs3 89.07(4) . 3_665
Bi1A S5 Cs3 112.82(4) . 3_665
Bi1B S5 Cs3 91.76(6) . 3_665
Cs3 S5 Cs3 146.46(3) 3_675 3_665
As2 S5 Cs3 161.05(5) . 1_655
Bi1A S5 Cs3 106.73(3) . 1_655
Bi1B S5 Cs3 104.67(5) . 1_655
Cs3 S5 Cs3 87.03(3) 3_675 1_655
Cs3 S5 Cs3 78.55(2) 3_665 1_655
As1 S6 Bi1A 86.08(4) . 2_645
As1 S6 Bi1B 83.82(6) . 1_455
Bi1A S6 Bi1B 85.13(6) 2_645 1_455
As1 S6 Cs3 78.39(4) . .
Bi1A S6 Cs3 162.22(4) 2_645 .
Bi1B S6 Cs3 101.57(6) 1_455 .
As1 S6 Cs4 85.37(4) . .
Bi1A S6 Cs4 83.38(3) 2_645 .
Bi1B S6 Cs4 164.72(5) 1_455 .
Cs3 S6 Cs4 86.76(3) . .
As1 S6 Cs3 147.23(5) . 3_565
Bi1A S6 Cs3 121.91(4) 2_645 3_565
Bi1B S6 Cs3 82.24(5) 1_455 3_565
Cs3 S6 Cs3 75.60(2) . 3_565
Cs4 S6 Cs3 112.45(3) . 3_565
As1 S7 Cs2 93.30(4) . 2_655
As1 S7 Cs1 171.13(5) . .
Cs2 S7 Cs1 95.19(2) 2_655 .
As1 S7 Cs4 96.46(4) . .
Cs2 S7 Cs4 95.85(3) 2_655 .
Cs1 S7 Cs4 80.13(2) . .
As1 S7 Cs4 105.34(4) . 1_565
Cs2 S7 Cs4 90.56(3) 2_655 1_565
Cs1 S7 Cs4 77.18(2) . 1_565
Cs4 S7 Cs4 156.88(4) . 1_565
As1 S7 Cs3 73.92(3) . .
Cs2 S7 Cs3 166.74(3) 2_655 .
Cs1 S7 Cs3 97.75(3) . .
Cs4 S7 Cs3 89.19(2) . .
Cs4 S7 Cs3 89.52(2) 1_565 .
As2 S8 Cs3 99.40(4) 1_556 3_666
As2 S8 Cs2 97.78(4) 1_556 1_556
Cs3 S8 Cs2 92.86(3) 3_666 1_556
As2 S8 Cs1 153.19(5) 1_556 3_666
Cs3 S8 Cs1 105.16(3) 3_666 3_666
Cs2 S8 Cs1 91.64(3) 1_556 3_666
As2 S8 Cs4 87.27(4) 1_556 3_666
Cs3 S8 Cs4 96.82(3) 3_666 3_666
Cs2 S8 Cs4 168.22(3) 1_556 3_666
Cs1 S8 Cs4 79.37(2) 3_666 3_666
As2 S8 Cs5 74.18(4) 1_556 3_666
Cs3 S8 Cs5 162.88(3) 3_666 3_666
Cs2 S8 Cs5 72.73(2) 1_556 3_666
Cs1 S8 Cs5 84.90(2) 3_666 3_666
Cs4 S8 Cs5 98.67(3) 3_666 3_666
As3 S9 Bi2B 87.76(6) . .
As3 S9 Bi2A 87.34(3) . .
Bi2B S9 Bi2A 19.06(5) . .
As3 S9 Cs5 176.61(5) . 2_655
Bi2B S9 Cs5 95.19(6) . 2_655
Bi2A S9 Cs5 94.90(3) . 2_655
As3 S9 Cs1 92.51(4) . 2_645
Bi2B S9 Cs1 103.05(6) . 2_645
Bi2A S9 Cs1 122.11(3) . 2_645
Cs5 S9 Cs1 88.45(2) 2_655 2_645
As3 S9 Cs1 87.55(4) . 2_655
Bi2B S9 Cs1 118.73(6) . 2_655
Bi2A S9 Cs1 99.69(3) . 2_655
Cs5 S9 Cs1 89.57(2) 2_655 2_655
Cs1 S9 Cs1 138.17(3) 2_645 2_655
As3 S9 Cs4 75.81(3) . 2_655
Bi2B S9 Cs4 161.26(6) . 2_655
Bi2A S9 Cs4 160.46(4) . 2_655
Cs5 S9 Cs4 101.53(2) 2_655 2_655
Cs1 S9 Cs4 69.324(18) 2_645 2_655
Cs1 S9 Cs4 70.206(18) 2_655 2_655
As3 S10 Cs1 101.39(4) 1_545 2_645
As3 S10 Cs2 155.20(5) 1_545 .
Cs1 S10 Cs2 94.02(3) 2_645 .
As3 S10 Cs5 85.64(4) 1_545 3_655
Cs1 S10 Cs5 170.64(4) 2_645 3_655
Cs2 S10 Cs5 77.34(3) . 3_655
As3 S10 Cs6 97.09(4) 1_545 .
Cs1 S10 Cs6 91.38(3) 2_645 .
Cs2 S10 Cs6 101.89(3) . .
Cs5 S10 Cs6 93.90(2) 3_655 .
As3 S10 Cs4 77.99(3) 1_545 2_645
Cs1 S10 Cs4 75.34(2) 2_645 2_645
Cs2 S10 Cs4 87.41(2) . 2_645
Cs5 S10 Cs4 100.41(3) 3_655 2_645
Cs6 S10 Cs4 164.40(4) . 2_645
As3 S11 Bi2A 92.32(4) . .
As3 S11 Bi2B 91.23(6) . .
Bi2A S11 Bi2B 20.13(6) . .
As3 S11 Cs6 94.97(4) . 1_565
Bi2A S11 Cs6 99.67(4) . 1_565
Bi2B S11 Cs6 119.77(7) . 1_565
As3 S11 Cs6 89.18(4) . .
Bi2A S11 Cs6 112.98(4) . .
Bi2B S11 Cs6 92.87(6) . .
Cs6 S11 Cs6 146.91(4) 1_565 .
As3 S11 Cs6 160.48(5) . 3_665
Bi2A S11 Cs6 106.73(3) . 3_665
Bi2B S11 Cs6 105.17(6) . 3_665
Cs6 S11 Cs6 86.13(2) 1_565 3_665
Cs6 S11 Cs6 79.65(2) . 3_665
As2 S12 Cs2 100.74(4) 1_546 1_556
As2 S12 Cs1 153.74(5) 1_546 3_666
Cs2 S12 Cs1 93.80(3) 1_556 3_666
As2 S12 Cs4 86.30(4) 1_546 3_656
Cs2 S12 Cs4 170.08(3) 1_556 3_656
Cs1 S12 Cs4 77.11(2) 3_666 3_656
As2 S12 Cs3 98.66(4) 1_546 3_666
Cs2 S12 Cs3 91.47(3) 1_556 3_666
Cs1 S12 Cs3 102.74(3) 3_666 3_666
Cs4 S12 Cs3 94.39(3) 3_656 3_666
As2 S12 Cs5 78.18(4) 1_546 3_656
Cs2 S12 Cs5 73.87(3) 1_556 3_656
Cs1 S12 Cs5 85.12(2) 3_666 3_656
Cs4 S12 Cs5 101.07(3) 3_656 3_656
Cs3 S12 Cs5 163.93(4) 3_666 3_656
As4 S13 Cs2 172.36(6) . 3_665
As4 S13 Cs1 91.47(4) . .
Cs2 S13 Cs1 95.62(3) 3_665 .
As4 S13 Cs5 95.72(4) . .
Cs2 S13 Cs5 80.86(3) 3_665 .
Cs1 S13 Cs5 95.01(3) . .
As4 S13 Cs5 104.41(5) . 1_565
Cs2 S13 Cs5 78.35(3) 3_665 1_565
Cs1 S13 Cs5 91.11(3) . 1_565
Cs5 S13 Cs5 158.80(3) . 1_565
As4 S13 Cs6 74.59(4) . 3_665
Cs2 S13 Cs6 98.49(3) 3_665 3_665
Cs1 S13 Cs6 165.59(3) . 3_665
Cs5 S13 Cs6 90.08(3) . 3_665
Cs5 S13 Cs6 88.92(3) 1_565 3_665
As4 S14 Bi2A 91.60(4) . .
As4 S14 Bi2B 102.64(7) . 2_655
Bi2A S14 Bi2B 91.65(5) . 2_655
As4 S14 Cs6 75.30(3) . 3_665
Bi2A S14 Cs6 103.31(4) . 3_665
Bi2B S14 Cs6 164.91(5) 2_655 3_665
As4 S14 Cs5 90.98(3) . 1_565
Bi2A S14 Cs5 173.11(4) . 1_565
Bi2B S14 Cs5 81.55(5) 2_655 1_565
Cs6 S14 Cs5 83.53(2) 3_665 1_565
As4 S15 Bi2A 86.05(4) . 2_645
As4 S15 Bi2B 82.98(6) . .
Bi2A S15 Bi2B 86.13(6) 2_645 .
As4 S15 Cs6 77.94(4) . 3_665
Bi2A S15 Cs6 162.02(4) 2_645 3_665
Bi2B S15 Cs6 99.83(6) . 3_665
As4 S15 Cs5 85.95(4) . .
Bi2A S15 Cs5 83.53(3) 2_645 .
Bi2B S15 Cs5 165.33(7) . .
Cs6 S15 Cs5 87.18(2) 3_665 .
As4 S15 Cs6 147.20(5) . .
Bi2A S15 Cs6 121.45(3) 2_645 .
Bi2B S15 Cs6 81.65(6) . .
Cs6 S15 Cs6 76.39(2) 3_665 .
Cs5 S15 Cs6 112.66(3) . .
As4 S16 Bi2A 93.67(4) . 2_645
As4 S16 Cs1 87.99(3) . .
Bi2A S16 Cs1 113.93(4) 2_645 .
As4 S16 Cs6 163.16(5) . 2_655
Bi2A S16 Cs6 102.06(3) 2_645 2_655
Cs1 S16 Cs6 91.04(3) . 2_655

loop_
_geom_bond_atom_site_label_1
_geom_bond_atom_site_label_2
_geom_bond_distance
_geom_bond_site_symmetry_2
Bi1A Bi1B 0.996(2) .
Bi1A S1 2.6252(11) 2_655
Bi1A S5 2.6628(11) .
Bi1A S3 2.7737(12) 1_655
Bi1A S2 2.8470(11) .
Bi1A S6 2.9798(12) 2_655
Bi1A Cs4 4.6835(4) 2_655
Bi1B S5 2.759(3) .
Bi1B S2 2.829(2) .
Bi1B S3 2.882(3) 2_645
Bi1B S6 3.012(3) 1_655
Bi1B Cs4 4.650(3) 2_655
Bi1B Cs3 4.736(2) 3_665
Bi2A Bi2B 0.935(3) .
Bi2A S16 2.6369(12) 2_655
Bi2A S11 2.6587(12) .
Bi2A S14 2.7815(10) .
Bi2A S9 2.8363(10) .
Bi2A S15 2.9900(13) 2_655
Bi2A Cs5 4.6681(3) 2_655
Bi2B S11 2.689(3) .
Bi2B S9 2.809(2) .
Bi2B S14 2.958(3) 2_645
Bi2B S15 3.041(2) .
Bi2B Cs5 4.660(2) 2_655
Bi2B Cs6 4.721(3) .
Cs1 S10 3.4157(12) 2_655
Cs1 S13 3.4200(14) .
Cs1 S7 3.4662(11) .
Cs1 S16 3.4890(11) .
Cs1 S12 3.4918(11) 3_666
Cs1 S4 3.5208(11) 2_655
Cs1 S8 3.5366(10) 3_666
Cs1 S9 3.7376(11) 2_655
Cs1 S9 3.8554(11) 2_645
Cs1 As4 4.0721(6) .
Cs1 As3 4.3590(5) 2_645
Cs1 Cs4 4.4356(4) 1_565
Cs2 S7 3.4020(10) 2_645
Cs2 S13 3.4067(11) 3_665
Cs2 S12 3.4356(13) 1_554
Cs2 S4 3.5071(12) .
Cs2 S8 3.5165(13) 1_554
Cs2 S10 3.5176(13) .
Cs2 S1 3.5255(11) 2_645
Cs2 S2 3.6912(14) .
Cs2 S2 3.9150(14) 1_545
Cs2 As1 4.0945(4) 2_645
Cs2 As2 4.3446(5) .
Cs2 As2 4.3590(5) 1_545
Cs3 S8 3.4812(12) 3_666
Cs3 S1 3.6015(12) 4_575
Cs3 S12 3.6416(12) 3_666
Cs3 S5 3.6423(13) 3_675
Cs3 S6 3.7177(13) .
Cs3 S5 3.7656(13) 3_665
Cs3 S5 3.8021(12) 1_455
Cs3 S3 3.8647(13) .
Cs3 As1 3.9004(5) .
Cs3 S7 3.9222(9) .
Cs3 S6 4.0845(11) 3_565
Cs3 Bi1B 4.736(2) 3_665
Cs4 S2 3.4576(13) 2_645
Cs4 S8 3.5849(12) 3_666
Cs4 S7 3.5981(13) .
Cs4 S12 3.6228(13) 3_656
Cs4 S7 3.6417(13) 1_545
Cs4 S6 3.9729(13) .
Cs4 S4 3.9747(10) 2_645
Cs4 S10 3.9891(10) 2_655
Cs4 S9 4.0486(11) 2_645
Cs4 As2 4.0768(5) 3_665
Cs4 S3 4.0924(12) 1_545
Cs4 As3 4.1082(4) 2_645
Cs5 S9 3.4732(11) 2_645
Cs5 S13 3.5892(14) .
Cs5 S10 3.5976(12) 3_655
Cs5 S4 3.6252(12) 3_665
Cs5 S13 3.6268(14) 1_545
Cs5 S12 3.9342(13) 3_656
Cs5 S15 3.9376(12) .
Cs5 As3 4.0328(6) 3_665
Cs5 S14 4.0623(11) 1_545
Cs5 As2 4.0682(5) 3_665
Cs5 S2 4.0781(10) 3_665
Cs5 S8 4.0981(13) 3_666
Cs6 S4 3.4892(11) .
Cs6 S16 3.5734(12) 2_645
Cs6 S10 3.6239(11) .
Cs6 S11 3.6513(13) 1_545
Cs6 S11 3.7479(13) .
Cs6 S15 3.7546(12) 3_665
Cs6 S11 3.8250(9) 3_665
Cs6 S14 3.8572(13) 3_665
Cs6 S13 3.9021(14) 3_665
Cs6 As4 3.9161(6) 3_665
Cs6 S15 4.0791(14) .
Cs6 As3 4.3128(5) .
As1 S7 2.0911(11) .
As1 S6 2.1456(12) .
As1 S3 2.1802(12) .
As1 S1 2.2158(12) .
As1 Cs2 4.0945(4) 2_655
As2 S12 2.1180(12) 1_564
As2 S8 2.1193(12) 1_554
As2 S2 2.1699(13) .
As2 S5 2.2624(11) .
As2 Cs5 4.0682(5) 3_665
As2 Cs4 4.0768(5) 3_665
As2 Cs2 4.3590(5) 1_565
As3 S4 2.1094(13) .
As3 S10 2.1165(13) 1_565
As3 S11 2.1883(10) .
As3 S9 2.2056(12) .
As3 Cs5 4.0328(6) 3_665
As3 Cs4 4.1082(4) 2_655
As3 Cs1 4.3590(5) 2_655
As4 S13 2.1245(11) .
As4 S15 2.1457(14) .
As4 S14 2.1679(13) .
As4 S16 2.2259(12) .
As4 Cs6 3.9161(6) 3_665
S1 Bi1A 2.6252(11) 2_645
S1 Cs2 3.5255(11) 2_655
S1 Cs3 3.6015(12) 4_576
S2 Cs4 3.4576(13) 2_655
S2 Cs2 3.9150(14) 1_565
S2 Cs5 4.0781(10) 3_665
S3 Bi1A 2.7737(12) 1_455
S3 Bi1B 2.882(3) 2_655
S3 Cs4 4.0924(12) 1_565
S4 Cs1 3.5208(11) 2_645
S4 Cs5 3.6252(12) 3_665
S4 Cs4 3.9747(10) 2_655
S5 Cs3 3.6423(13) 3_675
S5 Cs3 3.7656(13) 3_665
S5 Cs3 3.8021(12) 1_655
S6 Bi1A 2.9798(12) 2_645
S6 Bi1B 3.012(3) 1_455
S6 Cs3 4.0845(11) 3_565
S7 Cs2 3.4020(10) 2_655
S7 Cs4 3.6417(13) 1_565
S8 As2 2.1193(12) 1_556
S8 Cs3 3.4812(12) 3_666
S8 Cs2 3.5165(13) 1_556
S8 Cs1 3.5366(10) 3_666
S8 Cs4 3.5849(12) 3_666
S8 Cs5 4.0981(13) 3_666
S9 Cs5 3.4732(11) 2_655
S9 Cs1 3.7376(11) 2_645
S9 Cs1 3.8554(11) 2_655
S9 Cs4 4.0486(11) 2_655
S10 As3 2.1165(13) 1_545
S10 Cs1 3.4157(12) 2_645
S10 Cs5 3.5976(12) 3_655
S10 Cs4 3.9891(10) 2_645
S11 Cs6 3.6513(13) 1_565
S11 Cs6 3.8250(9) 3_665
S12 As2 2.1180(12) 1_546
S12 Cs2 3.4356(13) 1_556
S12 Cs1 3.4918(11) 3_666
S12 Cs4 3.6228(13) 3_656
S12 Cs3 3.6416(12) 3_666
S12 Cs5 3.9342(13) 3_656
S13 Cs2 3.4067(11) 3_665
S13 Cs5 3.6268(14) 1_565
S13 Cs6 3.9021(15) 3_665
S14 Bi2B 2.958(3) 2_655
S14 Cs6 3.8572(13) 3_665
S14 Cs5 4.0623(11) 1_565
S15 Bi2A 2.9900(13) 2_645
S15 Cs6 3.7546(12) 3_665
S16 Bi2A 2.6369(12) 2_645
S16 Cs6 3.5734(12) 2_655
